data_2229062
loop_
_publ_author_name
'Fun, Hoong-Kun'
'Yeap, Chin Sing'
'Prasad, D. Jagadeesh'
'Nayak, Suresh P.'
'Laxmana, K.'

_publ_section_title
;
 (<i>E</i>)-3-(4-Chlorophenyl)-1-(2,3,4-trichlorophenyl)prop-2-en-1-one
;
_journal_coeditor_code HB5777
_journal_issue 2
_journal_name_full 'Acta Crystallographica Section E'
_journal_page_first o241
_journal_paper_doi 10.1107/S1600536810053213
_journal_volume 67
_journal_year 2011
_chemical_formula_iupac 'C15 H8 Cl4 O'
_chemical_formula_moiety 'C15 H8 Cl4 O'
_chemical_formula_sum 'C15 H8 Cl4 O'
_chemical_formula_weight 346.01
_chemical_name_systematic
;
(<i>E</i>)-3-(4-Chlorophenyl)-1-(2,3,4-trichlorophenyl)prop-2-en-1-one
;
_space_group_IT_number 1
_symmetry_cell_setting triclinic
_symmetry_space_group_name_Hall 'P 1'
_symmetry_space_group_name_H-M 'P 1'
_atom_sites_solution_hydrogens geom
_atom_sites_solution_primary direct
_atom_sites_solution_secondary difmap
_audit_creation_method SHELXL-97
_cell_angle_alpha 97.620(2)
_cell_angle_beta 96.177(2)
_cell_angle_gamma 92.017(2)
_cell_formula_units_Z 1
_cell_length_a 3.8879(2)
_cell_length_b 6.7510(3)
_cell_length_c 13.7788(5)
_cell_measurement_reflns_used 5499
_cell_measurement_temperature 296(2)
_cell_measurement_theta_max 29.97
_cell_measurement_theta_min 3.00
_cell_volume 355.93(3)
_computing_cell_refinement 'SAINT (Bruker, 2009)'
_computing_data_collection 'APEX2 (Bruker, 2009)'
_computing_data_reduction 'SAINT (Bruker, 2009)'
_computing_molecular_graphics 'SHELXTL (Sheldrick, 2008)'
_computing_publication_material 'SHELXTL (Sheldrick, 2008) and PLATON (Spek, 2009)'
_computing_structure_refinement 'SHELXTL (Sheldrick, 2008)'
_computing_structure_solution 'SHELXTL (Sheldrick, 2008)'
_diffrn_ambient_temperature 296(2)
_diffrn_measured_fraction_theta_full 0.994
_diffrn_measured_fraction_theta_max 0.994
_diffrn_measurement_device_type 'Bruker SMART APEXII CCD'
_diffrn_measurement_method '\f and \w'
_diffrn_radiation_monochromator graphite
_diffrn_radiation_source 'fine-focus sealed tube'
_diffrn_radiation_type MoK\a
_diffrn_radiation_wavelength 0.71073
_diffrn_reflns_av_R_equivalents 0.0242
_diffrn_reflns_av_sigmaI/netI 0.0292
_diffrn_reflns_limit_h_max 5
_diffrn_reflns_limit_h_min -5
_diffrn_reflns_limit_k_max 9
_diffrn_reflns_limit_k_min -8
_diffrn_reflns_limit_l_max 19
_diffrn_reflns_limit_l_min -19
_diffrn_reflns_number 7510
_diffrn_reflns_theta_full 29.97
_diffrn_reflns_theta_max 29.97
_diffrn_reflns_theta_min 1.50
_diffrn_standards_number 0
_exptl_absorpt_coefficient_mu 0.821
_exptl_absorpt_correction_T_max 0.8368
_exptl_absorpt_correction_T_min 0.5735
_exptl_absorpt_correction_type multi-scan
_exptl_absorpt_process_details '(<i>SADABS</i>; Bruker, 2009)'
_exptl_crystal_colour yellow
_exptl_crystal_density_diffrn 1.614
_exptl_crystal_density_method 'not measured'
_exptl_crystal_description block
_exptl_crystal_F_000 174
_exptl_crystal_size_max 0.76
_exptl_crystal_size_mid 0.33
_exptl_crystal_size_min 0.22
_refine_diff_density_max 0.329
_refine_diff_density_min -0.178
_refine_ls_abs_structure_details 'Flack (1983), 1324 Friedel pairs'
_refine_ls_abs_structure_Flack -0.02(5)
_refine_ls_extinction_method none
_refine_ls_goodness_of_fit_ref 1.057
_refine_ls_hydrogen_treatment constr
_refine_ls_matrix_type full
_refine_ls_number_parameters 181
_refine_ls_number_reflns 3395
_refine_ls_number_restraints 3
_refine_ls_restrained_S_all 1.056
_refine_ls_R_factor_all 0.0332
_refine_ls_R_factor_gt 0.0303
_refine_ls_shift/su_max 0.000
_refine_ls_shift/su_mean 0.000
_refine_ls_structure_factor_coef Fsqd
_refine_ls_weighting_details 'calc w=1/[\s^2^(Fo^2^)+(0.0435P)^2^+0.0513P] where P=(Fo^2^+2Fc^2^)/3'
_refine_ls_weighting_scheme calc
_refine_ls_wR_factor_gt 0.0787
_refine_ls_wR_factor_ref 0.0823
_reflns_number_gt 3183
_reflns_number_total 3395
_reflns_threshold_expression I>2\s(I)
_cod_data_source_file hb5777.cif
_cod_data_source_block I
_cod_database_code 2229062
_cod_database_fobs_code 2229062

loop_
_symmetry_equiv_pos_as_xyz
'x, y, z'

loop_
_atom_site_type_symbol
_atom_site_label
_atom_site_fract_x
_atom_site_fract_y
_atom_site_fract_z
_atom_site_U_iso_or_equiv
_atom_site_adp_type
_atom_site_calc_flag
_atom_site_refinement_flags
_atom_site_occupancy
_atom_site_disorder_assembly
_atom_site_disorder_group
Cl Cl1 0.18842(18) 1.21292(10) -0.08423(5) 0.05987(19) Uani d . 1 . .
Cl Cl2 1.09977(14) 0.85687(8) 0.46292(4) 0.04498(14) Uani d . 1 . .
Cl Cl3 0.99789(19) 0.85943(10) 0.68403(5) 0.05664(17) Uani d . 1 . .
Cl Cl4 0.67317(19) 0.47391(11) 0.75284(5) 0.0645(2) Uani d . 1 . .
O O1 0.9846(5) 0.3188(3) 0.28530(12) 0.0512(4) Uani d . 1 . .
C C1 0.5993(6) 0.7313(4) 0.00979(16) 0.0407(5) Uani d . 1 . .
H H1A 0.6920 0.6148 -0.0180 0.049 Uiso calc R 1 . .
C C2 0.4793(7) 0.8687(4) -0.05019(16) 0.0445(5) Uani d . 1 . .
H H2A 0.4894 0.8451 -0.1178 0.053 Uiso calc R 1 . .
C C3 0.3445(6) 1.0413(4) -0.00805(17) 0.0399(5) Uani d . 1 . .
C C4 0.3247(6) 1.0802(4) 0.09119(18) 0.0428(5) Uani d . 1 . .
H H4A 0.2311 1.1973 0.1179 0.051 Uiso calc R 1 . .
C C5 0.4465(6) 0.9424(3) 0.15142(15) 0.0386(5) Uani d . 1 . .
H H5A 0.4366 0.9685 0.2190 0.046 Uiso calc R 1 . .
C C6 0.5836(5) 0.7650(3) 0.11160(14) 0.0336(4) Uani d . 1 . .
C C7 0.7206(6) 0.6183(3) 0.17296(15) 0.0369(4) Uani d . 1 . .
H H7A 0.8342 0.5133 0.1418 0.044 Uiso calc R 1 . .
C C8 0.6995(6) 0.6198(3) 0.26870(15) 0.0372(4) Uani d . 1 . .
H H8A 0.5872 0.7226 0.3021 0.045 Uiso calc R 1 . .
C C9 0.8480(6) 0.4641(3) 0.32376(14) 0.0348(4) Uani d . 1 . .
C C10 0.8101(5) 0.4806(3) 0.43238(14) 0.0319(4) Uani d . 1 . .
C C11 0.9116(5) 0.6485(3) 0.50096(15) 0.0309(4) Uani d . 1 . .
C C12 0.8730(6) 0.6515(3) 0.60100(16) 0.0357(4) Uani d . 1 . .
C C13 0.7287(6) 0.4796(4) 0.63117(16) 0.0384(5) Uani d . 1 . .
C C14 0.6308(6) 0.3128(3) 0.56447(18) 0.0432(5) Uani d . 1 . .
H H14A 0.5364 0.1997 0.5856 0.052 Uiso calc R 1 . .
C C15 0.6713(6) 0.3117(3) 0.46607(16) 0.0384(4) Uani d . 1 . .
H H15A 0.6054 0.1972 0.4216 0.046 Uiso calc R 1 . .

loop_
_atom_site_aniso_label
_atom_site_aniso_U_11
_atom_site_aniso_U_22
_atom_site_aniso_U_33
_atom_site_aniso_U_12
_atom_site_aniso_U_13
_atom_site_aniso_U_23
Cl1 0.0665(4) 0.0563(4) 0.0629(4) 0.0105(3) 0.0037(3) 0.0313(3)
Cl2 0.0504(3) 0.0319(2) 0.0539(3) -0.0034(2) 0.0081(2) 0.0100(2)
Cl3 0.0731(4) 0.0484(3) 0.0425(3) 0.0058(3) -0.0047(3) -0.0069(2)
Cl4 0.0849(5) 0.0797(5) 0.0369(3) 0.0232(4) 0.0178(3) 0.0231(3)
O1 0.0688(12) 0.0460(9) 0.0405(8) 0.0188(9) 0.0118(8) 0.0036(7)
C1 0.0496(13) 0.0391(11) 0.0343(10) 0.0064(10) 0.0069(9) 0.0059(8)
C2 0.0545(13) 0.0489(12) 0.0309(9) 0.0041(11) 0.0054(9) 0.0072(9)
C3 0.0393(11) 0.0390(11) 0.0440(11) 0.0012(9) 0.0028(9) 0.0170(9)
C4 0.0469(12) 0.0331(10) 0.0504(12) 0.0074(9) 0.0096(10) 0.0078(9)
C5 0.0468(12) 0.0374(11) 0.0314(9) 0.0025(9) 0.0056(9) 0.0027(8)
C6 0.0355(9) 0.0342(9) 0.0323(9) 0.0014(8) 0.0054(8) 0.0074(7)
C7 0.0376(10) 0.0379(11) 0.0367(10) 0.0050(9) 0.0061(8) 0.0085(8)
C8 0.0388(11) 0.0399(11) 0.0348(10) 0.0067(9) 0.0057(8) 0.0095(8)
C9 0.0379(10) 0.0357(10) 0.0317(9) 0.0035(8) 0.0044(8) 0.0073(7)
C10 0.0347(10) 0.0293(9) 0.0334(9) 0.0074(8) 0.0047(8) 0.0086(7)
C11 0.0307(9) 0.0281(9) 0.0348(9) 0.0051(7) 0.0024(7) 0.0079(7)
C12 0.0372(10) 0.0364(10) 0.0332(9) 0.0105(8) -0.0003(8) 0.0045(7)
C13 0.0409(11) 0.0460(12) 0.0318(9) 0.0127(9) 0.0046(8) 0.0146(8)
C14 0.0462(12) 0.0397(12) 0.0483(12) 0.0046(10) 0.0075(10) 0.0203(10)
C15 0.0469(12) 0.0286(10) 0.0388(10) -0.0008(8) 0.0000(9) 0.0063(8)

loop_
_atom_type_symbol
_atom_type_description
_atom_type_scat_dispersion_real
_atom_type_scat_dispersion_imag
_atom_type_scat_source
C C 0.0033 0.0016 'International Tables Vol C Tables 4.2.6.8 and 6.1.1.4'
H H 0.0000 0.0000 'International Tables Vol C Tables 4.2.6.8 and 6.1.1.4'
O O 0.0106 0.0060 'International Tables Vol C Tables 4.2.6.8 and 6.1.1.4'
Cl Cl 0.1484 0.1585 'International Tables Vol C Tables 4.2.6.8 and 6.1.1.4'

loop_
_geom_angle_atom_site_label_1
_geom_angle_atom_site_label_2
_geom_angle_atom_site_label_3
_geom_angle_site_symmetry_1
_geom_angle_site_symmetry_3
_geom_angle
_geom_angle_publ_flag
C2 C1 C6 . . 121.0(2) ?
C2 C1 H1A . . 119.5 ?
C6 C1 H1A . . 119.5 ?
C3 C2 C1 . . 118.9(2) ?
C3 C2 H2A . . 120.6 ?
C1 C2 H2A . . 120.6 ?
C4 C3 C2 . . 122.0(2) ?
C4 C3 Cl1 . . 119.28(18) ?
C2 C3 Cl1 . . 118.73(17) ?
C3 C4 C5 . . 119.1(2) ?
C3 C4 H4A . . 120.5 ?
C5 C4 H4A . . 120.5 ?
C4 C5 C6 . . 120.77(19) ?
C4 C5 H5A . . 119.6 ?
C6 C5 H5A . . 119.6 ?
C5 C6 C1 . . 118.25(19) ?
C5 C6 C7 . . 122.28(18) ?
C1 C6 C7 . . 119.43(18) ?
C8 C7 C6 . . 126.72(19) ?
C8 C7 H7A . . 116.6 ?
C6 C7 H7A . . 116.6 ?
C7 C8 C9 . . 122.32(19) ?
C7 C8 H8A . . 118.8 ?
C9 C8 H8A . . 118.8 ?
O1 C9 C8 . . 123.42(18) ?
O1 C9 C10 . . 118.57(18) ?
C8 C9 C10 . . 117.92(17) ?
C11 C10 C15 . . 118.23(18) ?
C11 C10 C9 . . 124.79(18) ?
C15 C10 C9 . . 116.95(19) ?
C10 C11 C12 . . 121.51(18) ?
C10 C11 Cl2 . . 119.60(14) ?
C12 C11 Cl2 . . 118.87(16) ?
C11 C12 C13 . . 118.2(2) ?
C11 C12 Cl3 . . 120.83(17) ?
C13 C12 Cl3 . . 120.94(16) ?
C14 C13 C12 . . 120.76(19) ?
C14 C13 Cl4 . . 118.73(17) ?
C12 C13 Cl4 . . 120.51(18) ?
C13 C14 C15 . . 120.4(2) ?
C13 C14 H14A . . 119.8 ?
C15 C14 H14A . . 119.8 ?
C14 C15 C10 . . 120.9(2) ?
C14 C15 H15A . . 119.6 ?
C10 C15 H15A . . 119.6 ?

loop_
_geom_bond_atom_site_label_1
_geom_bond_atom_site_label_2
_geom_bond_site_symmetry_2
_geom_bond_distance
_geom_bond_publ_flag
Cl1 C3 . 1.745(2) ?
Cl2 C11 . 1.730(2) ?
Cl3 C12 . 1.709(2) ?
Cl4 C13 . 1.718(2) ?
O1 C9 . 1.218(3) ?
C1 C2 . 1.383(3) ?
C1 C6 . 1.399(3) ?
C1 H1A . 0.9300 ?
C2 C3 . 1.378(3) ?
C2 H2A . 0.9300 ?
C3 C4 . 1.369(3) ?
C4 C5 . 1.389(3) ?
C4 H4A . 0.9300 ?
C5 C6 . 1.398(3) ?
C5 H5A . 0.9300 ?
C6 C7 . 1.463(3) ?
C7 C8 . 1.329(3) ?
C7 H7A . 0.9300 ?
C8 C9 . 1.474(3) ?
C8 H8A . 0.9300 ?
C9 C10 . 1.509(3) ?
C10 C11 . 1.392(3) ?
C10 C15 . 1.399(3) ?
C11 C12 . 1.400(3) ?
C12 C13 . 1.403(3) ?
C13 C14 . 1.370(4) ?
C14 C15 . 1.381(3) ?
C14 H14A . 0.9300 ?
C15 H15A . 0.9300 ?

loop_
_geom_torsion_atom_site_label_1
_geom_torsion_atom_site_label_2
_geom_torsion_atom_site_label_3
_geom_torsion_atom_site_label_4
_geom_torsion_site_symmetry_1
_geom_torsion_site_symmetry_2
_geom_torsion_site_symmetry_3
_geom_torsion_site_symmetry_4
_geom_torsion
_geom_torsion_publ_flag
C6 C1 C2 C3 . . . . 0.4(4) ?
C1 C2 C3 C4 . . . . -0.3(4) ?
C1 C2 C3 Cl1 . . . . -179.2(2) ?
C2 C3 C4 C5 . . . . 0.5(4) ?
Cl1 C3 C4 C5 . . . . 179.44(19) ?
C3 C4 C5 C6 . . . . -0.8(4) ?
C4 C5 C6 C1 . . . . 0.9(3) ?
C4 C5 C6 C7 . . . . 178.7(2) ?
C2 C1 C6 C5 . . . . -0.7(3) ?
C2 C1 C6 C7 . . . . -178.6(2) ?
C5 C6 C7 C8 . . . . 8.2(4) ?
C1 C6 C7 C8 . . . . -174.0(2) ?
C6 C7 C8 C9 . . . . -179.9(2) ?
C7 C8 C9 O1 . . . . -3.7(4) ?
C7 C8 C9 C10 . . . . 179.8(2) ?
O1 C9 C10 C11 . . . . 129.4(2) ?
C8 C9 C10 C11 . . . . -53.9(3) ?
O1 C9 C10 C15 . . . . -48.7(3) ?
C8 C9 C10 C15 . . . . 127.9(2) ?
C15 C10 C11 C12 . . . . -0.9(3) ?
C9 C10 C11 C12 . . . . -178.96(19) ?
C15 C10 C11 Cl2 . . . . 177.53(17) ?
C9 C10 C11 Cl2 . . . . -0.6(3) ?
C10 C11 C12 C13 . . . . 0.1(3) ?
Cl2 C11 C12 C13 . . . . -178.29(16) ?
C10 C11 C12 Cl3 . . . . -179.78(17) ?
Cl2 C11 C12 Cl3 . . . . 1.8(2) ?
C11 C12 C13 C14 . . . . 0.5(3) ?
Cl3 C12 C13 C14 . . . . -179.62(19) ?
C11 C12 C13 Cl4 . . . . -179.80(16) ?
Cl3 C12 C13 Cl4 . . . . 0.1(3) ?
C12 C13 C14 C15 . . . . -0.3(3) ?
Cl4 C13 C14 C15 . . . . 179.98(19) ?
C13 C14 C15 C10 . . . . -0.5(4) ?
C11 C10 C15 C14 . . . . 1.1(3) ?
C9 C10 C15 C14 . . . . 179.3(2) ?

loop_
_cod_related_entry_id
_cod_related_entry_database
_cod_related_entry_code
1 ChemSpider 6254370
